data_8000498
loop_
_publ_author_name
'Liang, Mingli'
'Lin, Weihua'
'Zhao, Qian'
'Zou, Xianshao'
'Lan, Zhenyun'
'Meng, Jie'
'Shi, Qi'
'Castelli, Ivano E.'
'Canton, Sophie E.'
'Pullerits, T\"onu'
'Zheng, Kaibo'

_publ_section_title
;
 Free Carriers versus Self-Trapped Excitons at Different Facets of
 Ruddlesden-Popper Two-Dimensional Lead Halide Perovskite Single Crystals.
;
_journal_issue 20
_journal_name_full 'The journal of physical chemistry letters'
_journal_page_first 4965
_journal_page_last 4971
_journal_paper_doi 10.1021/acs.jpclett.1c01148
_journal_volume 12
_journal_year 2021
_chemical_formula_sum 'C9 H30 Br7 N3 Pb2'
_chemical_formula_weight 1154.11
_space_group_IT_number 37
_space_group_name_Hall 'C 2 -2c'
_space_group_name_H-M_alt 'C c c 2'
_symmetry_cell_setting orthorhombic
_symmetry_space_group_name_H-M 'C c c 2'
_atom_sites_solution_hydrogens geom
_atom_sites_solution_primary direct
_atom_sites_solution_secondary difmap
_audit_creation_method SHELXL-97
_cell_angle_alpha 90.00
_cell_angle_beta 90.00
_cell_angle_gamma 90.00
_cell_formula_units_Z 4
_cell_length_a 8.3262(7)
_cell_length_b 39.247(4)
_cell_length_c 8.3629(8)
_cell_measurement_reflns_used 2075
_cell_measurement_temperature 296.80(10)
_cell_measurement_theta_max 24.175
_cell_measurement_theta_min 4.1590
_cell_volume 2732.8(4)
_computing_structure_refinement 'SHELXL-97 (Sheldrick, 1997)'
_computing_structure_solution 'SHELXS-97 (Sheldrick, 1990)'
_diffrn_ambient_temperature 296.80(10)
_diffrn_detector_area_resol_mean 5.3073
_diffrn_measured_fraction_theta_full 0.997
_diffrn_measured_fraction_theta_max 0.997
_diffrn_measurement_device_type 'SuperNova, Dual, Cu at home/near, Atlas'
_diffrn_measurement_method '\w scans'
_diffrn_radiation_monochromator graphite
_diffrn_radiation_source 'fine-focus sealed tube'
_diffrn_radiation_type MoK\a
_diffrn_radiation_wavelength 0.71073
_diffrn_reflns_av_R_equivalents 0.0996
_diffrn_reflns_av_sigmaI/netI 0.0845
_diffrn_reflns_limit_h_max 10
_diffrn_reflns_limit_h_min -10
_diffrn_reflns_limit_k_max 45
_diffrn_reflns_limit_k_min -48
_diffrn_reflns_limit_l_max 9
_diffrn_reflns_limit_l_min -10
_diffrn_reflns_number 12482
_diffrn_reflns_theta_full 26.37
_diffrn_reflns_theta_max 26.37
_diffrn_reflns_theta_min 3.49
_exptl_absorpt_coefficient_mu 22.538
_exptl_absorpt_correction_T_max 1.00000
_exptl_absorpt_correction_T_min 0.44296
_exptl_absorpt_correction_type multi-scan
_exptl_absorpt_process_details
;
CrysAlisPro 1.171.39.46 (Rigaku Oxford Diffraction, 2018)
Empirical absorption correction using spherical harmonics,
 implemented in SCALE3 ABSPACK scaling algorithm.
;
_exptl_crystal_colour yellow
_exptl_crystal_density_diffrn 2.805
_exptl_crystal_density_method 'not measured'
_exptl_crystal_description plate
_exptl_crystal_F_000 2056
_exptl_crystal_size_max 0.07
_exptl_crystal_size_mid 0.05
_exptl_crystal_size_min 0.02
_refine_diff_density_max 3.266
_refine_diff_density_min -2.723
_refine_diff_density_rms 0.349
_refine_ls_abs_structure_details 'Flack H D (1983), Acta Cryst. A39, 876-881'
_refine_ls_abs_structure_Flack 0.00
_refine_ls_extinction_method none
_refine_ls_goodness_of_fit_ref 1.090
_refine_ls_hydrogen_treatment mixed
_refine_ls_matrix_type full
_refine_ls_number_parameters 101
_refine_ls_number_reflns 2746
_refine_ls_number_restraints 46
_refine_ls_restrained_S_all 1.081
_refine_ls_R_factor_all 0.1222
_refine_ls_R_factor_gt 0.0773
_refine_ls_shift/su_max 0.000
_refine_ls_shift/su_mean 0.000
_refine_ls_structure_factor_coef Fsqd
_refine_ls_weighting_details 'calc w=1/[\s^2^(Fo^2^)+(0.0729P)^2^+184.3291P] where P=(Fo^2^+2Fc^2^)/3'
_refine_ls_weighting_scheme calc
_refine_ls_wR_factor_gt 0.1915
_refine_ls_wR_factor_ref 0.2213
_reflns_number_gt 1702
_reflns_number_total 2746
_reflns_threshold_expression >2sigma(I)
_cod_data_source_file jz1c01148_si_004.cif
_cod_data_source_block n-BAPB
_cod_depositor_comments 'Adding full bibliography for 8000498--8000500.cif.'
_cod_original_cell_volume 2732.8(5)
_cod_original_sg_symbol_H-M Ccc2
_cod_database_code 8000498

loop_
_symmetry_equiv_pos_as_xyz
'x, y, z'
'-x, -y, z'
'-x, y, z+1/2'
'x, -y, z+1/2'
'x+1/2, y+1/2, z'
'-x+1/2, -y+1/2, z'
'-x+1/2, y+1/2, z+1/2'
'x+1/2, -y+1/2, z+1/2'

loop_
_atom_site_label
_atom_site_type_symbol
_atom_site_fract_x
_atom_site_fract_y
_atom_site_fract_z
_atom_site_U_iso_or_equiv
_atom_site_adp_type
_atom_site_occupancy
_atom_site_symmetry_multiplicity
_atom_site_calc_flag
_atom_site_refinement_flags
_atom_site_disorder_assembly
_atom_site_disorder_group
Pb1 Pb 0.24949(14) 0.32806(2) 0.1234(10) 0.0344(3) Uani 1 1 d . . .
Br2 Br 0.2500 0.2500 0.124(3) 0.0618(10) Uani 1 2 d S . .
Br3 Br 0.4542(4) 0.32583(13) 0.4203(7) 0.0703(16) Uani 1 1 d . . .
Br4 Br 0.0328(8) 0.32707(12) -0.1568(11) 0.105(3) Uani 1 1 d . . .
Br6 Br 0.2504(10) 0.40212(10) 0.127(2) 0.127(2) Uani 1 1 d . . .
N2 N 0.2500 0.2500 0.572(6) 0.27(6) Uani 1 2 d SDU . .
H2A H 0.1552 0.2586 0.5359 0.412 Uiso 0.50 1 calc PR . .
H2B H 0.2624 0.2283 0.5359 0.412 Uiso 0.50 1 calc PR . .
H2C H 0.3324 0.2631 0.5359 0.412 Uiso 0.50 1 calc PR . .
N1 N 0.190(6) 0.3840(9) -0.428(6) 0.135(12) Uani 1 1 d DU . .
H1A H 0.1694 0.3639 -0.3781 0.202 Uiso 1 1 calc R . .
H1B H 0.2459 0.3801 -0.5194 0.202 Uiso 1 1 calc R . .
H1C H 0.0955 0.3945 -0.4518 0.202 Uiso 1 1 calc R . .
C4 C 0.287(8) 0.4064(8) -0.319(7) 0.141(11) Uani 1 1 d DU . .
H4A H 0.4012 0.3998 -0.3268 0.170 Uiso 1 1 calc R . .
H4B H 0.2516 0.4026 -0.2075 0.170 Uiso 1 1 calc R . .
C3 C 0.271(8) 0.4435(8) -0.359(9) 0.143(11) Uani 1 1 d DU . .
H3A H 0.2804 0.4466 -0.4757 0.172 Uiso 1 1 calc R . .
H3B H 0.1626 0.4515 -0.3262 0.172 Uiso 1 1 calc R . .
C2 C 0.395(6) 0.4649(8) -0.277(8) 0.146(11) Uani 1 1 d DU . .
H2D H 0.4097 0.4567 -0.1657 0.175 Uiso 1 1 calc R . .
H2E H 0.4991 0.4623 -0.3331 0.175 Uiso 1 1 calc R . .
C5 C 0.2500 0.2500 0.751(7) 0.28(6) Uani 1 2 d SDU . .
H5A H 0.2296 0.2731 0.7902 0.418 Uiso 0.50 1 calc PR . .
H5B H 0.3547 0.2422 0.7902 0.418 Uiso 0.50 1 calc PR . .
H5C H 0.1657 0.2347 0.7902 0.418 Uiso 0.50 1 calc PR . .
C1 C 0.350(7) 0.5019(10) -0.273(8) 0.150(13) Uani 1 1 d DU . .
H1D H 0.3591 0.5114 -0.3812 0.225 Uiso 1 1 calc R . .
H1E H 0.4225 0.5141 -0.2010 0.225 Uiso 1 1 calc R . .
H1F H 0.2393 0.5042 -0.2354 0.225 Uiso 1 1 calc R . .

loop_
_atom_site_aniso_label
_atom_site_aniso_U_11
_atom_site_aniso_U_22
_atom_site_aniso_U_33
_atom_site_aniso_U_23
_atom_site_aniso_U_13
_atom_site_aniso_U_12
Pb1 0.0305(5) 0.0393(5) 0.0334(5) 0.0041(11) 0.0009(3) 0.0052(6)
Br2 0.077(3) 0.036(2) 0.073(3) 0.000 0.000 -0.005(3)
Br3 0.047(2) 0.119(4) 0.045(2) 0.005(3) -0.0093(15) -0.003(2)
Br4 0.114(5) 0.074(3) 0.127(5) 0.018(3) -0.092(4) -0.023(3)
Br6 0.155(4) 0.039(2) 0.187(5) -0.021(7) 0.074(4) -0.048(3)
N2 0.48(13) 0.27(10) 0.07(8) 0.000 0.000 -0.23(11)
N1 0.14(3) 0.09(2) 0.17(3) -0.04(2) -0.03(2) 0.00(2)
C4 0.16(2) 0.10(2) 0.17(3) -0.05(2) -0.032(19) 0.009(19)
C3 0.16(2) 0.097(19) 0.17(3) -0.05(2) -0.033(19) 0.010(19)
C2 0.16(3) 0.10(2) 0.18(3) -0.05(2) -0.03(2) 0.009(19)
C5 0.48(13) 0.28(10) 0.07(8) 0.000 0.000 -0.22(11)
C1 0.16(3) 0.10(2) 0.19(3) -0.06(3) -0.04(3) 0.01(2)

loop_
_atom_type_symbol
_atom_type_description
_atom_type_scat_dispersion_real
_atom_type_scat_dispersion_imag
_atom_type_scat_source
C C 0.0033 0.0016 'International Tables Vol C Tables 4.2.6.8 and 6.1.1.4'
H H 0.0000 0.0000 'International Tables Vol C Tables 4.2.6.8 and 6.1.1.4'
N N 0.0061 0.0033 'International Tables Vol C Tables 4.2.6.8 and 6.1.1.4'
Br Br -0.2901 2.4595 'International Tables Vol C Tables 4.2.6.8 and 6.1.1.4'
Pb Pb -3.3944 10.1111 'International Tables Vol C Tables 4.2.6.8 and 6.1.1.4'

loop_
_geom_angle_atom_site_label_1
_geom_angle_atom_site_label_2
_geom_angle_atom_site_label_3
_geom_angle
_geom_angle_site_symmetry_1
_geom_angle_site_symmetry_3
_geom_angle_publ_flag
Br6 Pb1 Br4 91.3(3) . . ?
Br6 Pb1 Br4 90.5(2) . 3 ?
Br4 Pb1 Br4 90.42(5) . 3 ?
Br6 Pb1 Br3 91.9(2) . 3_654 ?
Br4 Pb1 Br3 93.0(3) . 3_654 ?
Br4 Pb1 Br3 175.8(3) 3 3_654 ?
Br6 Pb1 Br3 91.1(3) . . ?
Br4 Pb1 Br3 176.1(2) . . ?
Br4 Pb1 Br3 86.4(3) 3 . ?
Br3 Pb1 Br3 90.03(6) 3_654 . ?
Br6 Pb1 Br2 179.3(6) . . ?
Br4 Pb1 Br2 89.4(3) . . ?
Br4 Pb1 Br2 89.2(3) 3 . ?
Br3 Pb1 Br2 88.3(2) 3_654 . ?
Br3 Pb1 Br2 88.2(3) . . ?
Pb1 Br2 Pb1 179.7(8) 6 . ?
Pb1 Br3 Pb1 158.8(3) 3_655 . ?
Pb1 Br4 Pb1 165.5(4) . 3_554 ?
N1 C4 C3 112.8(10) . . ?
C2 C3 C4 112.5(11) . . ?
C1 C2 C3 112(4) . . ?

loop_
_geom_bond_atom_site_label_1
_geom_bond_atom_site_label_2
_geom_bond_distance
_geom_bond_site_symmetry_2
_geom_bond_publ_flag
Pb1 Br6 2.907(4) . ?
Pb1 Br4 2.958(9) . ?
Pb1 Br4 2.984(7) 3 ?
Pb1 Br3 2.997(6) 3_654 ?
Pb1 Br3 3.013(8) . ?
Pb1 Br2 3.0636(9) . ?
Br2 Pb1 3.0636(9) 6 ?
Br3 Pb1 2.997(6) 3_655 ?
Br4 Pb1 2.984(7) 3_554 ?
N2 C5 1.496(10) . ?
N1 C4 1.498(10) . ?
C4 C3 1.501(10) . ?
C3 C2 1.500(10) . ?
C2 C1 1.497(10) . ?
